data_7219682
loop_
_publ_author_name
'Cola\,co, Melwin'
'Dubois, Jean'
'Wouters, Johan'

_publ_section_title
;
 Mechanochemical synthesis of phthalimides with crystal structures of
 intermediates and products
;
_journal_issue 12
_journal_name_full CrystEngComm
_journal_page_first 2523
_journal_paper_doi 10.1039/C5CE00038F
_journal_volume 17
_journal_year 2015
_chemical_formula_moiety 'C14 H8 Br2 N2 O5'
_chemical_formula_sum 'C14 H8 Br2 N2 O5'
_chemical_formula_weight 444.04
_chemical_name_systematic
;
 ?
;
_space_group_IT_number 2
_symmetry_cell_setting triclinic
_symmetry_space_group_name_Hall '-P 1'
_symmetry_space_group_name_H-M 'P -1'
_atom_sites_solution_hydrogens geom
_atom_sites_solution_primary direct
_atom_sites_solution_secondary difmap
_audit_creation_method SHELXL-97
_audit_update_record
;
2014-08-28 deposited with the CCDC.
2015-02-13 downloaded from the CCDC.
;
_cell_angle_alpha 68.21(5)
_cell_angle_beta 81.24(4)
_cell_angle_gamma 75.69(4)
_cell_formula_units_Z 4
_cell_length_a 9.188(5)
_cell_length_b 13.284(7)
_cell_length_c 14.477(8)
_cell_measurement_reflns_used 2455
_cell_measurement_temperature 293(2)
_cell_measurement_theta_max 22.2080
_cell_measurement_theta_min 3.8210
_cell_volume 1586.2(16)
_computing_structure_refinement 'SHELXL-97 (Sheldrick, 1997)'
_diffrn_ambient_temperature 293(2)
_diffrn_detector_area_resol_mean 10.3712
_diffrn_measured_fraction_theta_full 0.994
_diffrn_measured_fraction_theta_max 0.994
_diffrn_measurement_device_type 'Xcalibur, Ruby, Gemini ultra'
_diffrn_measurement_method '\w scans'
_diffrn_radiation_monochromator graphite
_diffrn_radiation_source 'fine-focus sealed tube'
_diffrn_radiation_type MoK\a
_diffrn_radiation_wavelength 0.71073
_diffrn_reflns_av_R_equivalents 0.0517
_diffrn_reflns_av_sigmaI/netI 0.0826
_diffrn_reflns_limit_h_max 10
_diffrn_reflns_limit_h_min -10
_diffrn_reflns_limit_k_max 15
_diffrn_reflns_limit_k_min -13
_diffrn_reflns_limit_l_max 17
_diffrn_reflns_limit_l_min -17
_diffrn_reflns_number 11937
_diffrn_reflns_theta_full 25.00
_diffrn_reflns_theta_max 25.03
_diffrn_reflns_theta_min 3.27
_exptl_absorpt_coefficient_mu 5.136
_exptl_absorpt_correction_T_max 0.8209
_exptl_absorpt_correction_T_min 0.2457
_exptl_absorpt_correction_type multi-scan
_exptl_absorpt_process_details
;
CrysAlisPro, Agilent Technologies,
Version 1.171.36.28 (release 01-02-2013 CrysAlis171 .NET)
(compiled Feb  1 2013,16:14:44)
Empirical absorption correction using spherical harmonics,
 implemented in SCALE3 ABSPACK scaling algorithm.
;
_exptl_crystal_colour colorless
_exptl_crystal_density_diffrn 1.859
_exptl_crystal_density_method 'not measured'
_exptl_crystal_description needle
_exptl_crystal_F_000 864
_exptl_crystal_size_max 0.38
_exptl_crystal_size_mid 0.06
_exptl_crystal_size_min 0.04
_refine_diff_density_max 0.894
_refine_diff_density_min -0.591
_refine_diff_density_rms 0.078
_refine_ls_extinction_method none
_refine_ls_goodness_of_fit_ref 1.038
_refine_ls_hydrogen_treatment constr
_refine_ls_matrix_type full
_refine_ls_number_parameters 415
_refine_ls_number_reflns 5562
_refine_ls_number_restraints 0
_refine_ls_restrained_S_all 1.038
_refine_ls_R_factor_all 0.1287
_refine_ls_R_factor_gt 0.0654
_refine_ls_shift/su_max 0.000
_refine_ls_shift/su_mean 0.000
_refine_ls_structure_factor_coef Fsqd
_refine_ls_weighting_details 'calc w=1/[\s^2^(Fo^2^)+(0.0499P)^2^+0.0000P] where P=(Fo^2^+2Fc^2^)/3'
_refine_ls_weighting_scheme calc
_refine_ls_wR_factor_gt 0.1146
_refine_ls_wR_factor_ref 0.1365
_reflns_number_gt 3222
_reflns_number_total 5562
_reflns_threshold_expression >2sigma(I)
_cod_data_source_file c5ce00038f2.cif
_cod_data_source_block shelxl
_cod_depositor_comments 'Adding full bibliography for 7219679--7219687.cif.'
_cod_original_cell_volume 1586.2(15)
_cod_database_code 7219682

loop_
_symmetry_equiv_pos_as_xyz
'x, y, z'
'-x, -y, -z'

loop_
_atom_site_label
_atom_site_type_symbol
_atom_site_fract_x
_atom_site_fract_y
_atom_site_fract_z
_atom_site_U_iso_or_equiv
_atom_site_adp_type
_atom_site_occupancy
_atom_site_symmetry_multiplicity
_atom_site_calc_flag
_atom_site_refinement_flags
C1 C 0.6235(7) 0.2504(5) 0.7639(4) 0.0402(15) Uani 1 1 d .
C2 C 0.7035(6) 0.1627(5) 0.7218(4) 0.0382(15) Uani 1 1 d .
C3 C 0.7860(6) 0.1887(6) 0.6293(4) 0.0493(17) Uani 1 1 d .
H3 H 0.7997 0.2608 0.5959 0.059 Uiso 1 1 calc R
C4 C 0.8471(7) 0.1087(6) 0.5873(5) 0.0575(19) Uani 1 1 d .
H4 H 0.9050 0.1264 0.5272 0.069 Uiso 1 1 calc R
C5 C 0.8227(7) 0.0029(6) 0.6340(5) 0.0572(19) Uani 1 1 d .
H5 H 0.8591 -0.0508 0.6046 0.069 Uiso 1 1 calc R
C6 C 0.7431(7) -0.0217(5) 0.7254(5) 0.0497(17) Uani 1 1 d .
C7 C 0.6848(6) 0.0551(5) 0.7711(4) 0.0394(15) Uani 1 1 d .
C8 C 0.6046(7) 0.0249(5) 0.8743(5) 0.0435(15) Uani 1 1 d .
C10 C 0.6393(7) 0.4171(6) 0.7904(5) 0.0451(16) Uani 1 1 d .
C11 C 0.6801(8) 0.4157(7) 0.8802(5) 0.066(2) Uani 1 1 d .
C12 C 0.6330(10) 0.5082(9) 0.9067(7) 0.086(3) Uani 1 1 d .
H12 H 0.6614 0.5076 0.9659 0.103 Uiso 1 1 calc R
C13 C 0.5449(12) 0.6010(8) 0.8469(8) 0.091(3) Uani 1 1 d .
H13 H 0.5170 0.6640 0.8646 0.109 Uiso 1 1 calc R
C14 C 0.4967(9) 0.6031(6) 0.7613(7) 0.075(2) Uani 1 1 d .
H14 H 0.4320 0.6653 0.7226 0.091 Uiso 1 1 calc R
C15 C 0.5460(7) 0.5109(6) 0.7336(5) 0.0531(18) Uani 1 1 d .
C21 C 0.1250(6) 0.2713(5) 0.7385(4) 0.0380(15) Uani 1 1 d .
C22 C 0.1318(6) 0.3548(5) 0.7842(4) 0.0373(14) Uani 1 1 d .
C23 C 0.1729(6) 0.3211(5) 0.8809(5) 0.0472(16) Uani 1 1 d .
H23 H 0.2031 0.2460 0.9169 0.057 Uiso 1 1 calc R
C32 C 0.3237(8) 0.0264(7) 0.5765(6) 0.070(2) Uani 1 1 d .
H32 H 0.3683 0.0312 0.5133 0.084 Uiso 1 1 calc R
C24 C 0.1695(8) 0.3981(6) 0.9241(5) 0.0614(19) Uani 1 1 d .
H24 H 0.1959 0.3751 0.9894 0.074 Uiso 1 1 calc R
C25 C 0.1274(8) 0.5078(7) 0.8711(6) 0.063(2) Uani 1 1 d .
H25 H 0.1242 0.5602 0.9000 0.075 Uiso 1 1 calc R
C26 C 0.0895(7) 0.5410(5) 0.7743(5) 0.0512(17) Uani 1 1 d .
C31 C 0.3196(7) 0.1100(6) 0.6133(5) 0.0528(18) Uani 1 1 d .
C27 C 0.0882(6) 0.4660(5) 0.7288(4) 0.0394(15) Uani 1 1 d .
C28 C 0.0459(8) 0.4968(5) 0.6243(5) 0.0490(17) Uani 1 1 d .
C30 C 0.2502(6) 0.1058(5) 0.7061(4) 0.0391(15) Uani 1 1 d .
C35 C 0.1822(7) 0.0178(5) 0.7595(5) 0.0483(16) Uani 1 1 d .
C33 C 0.2619(9) -0.0631(6) 0.6337(7) 0.075(2) Uani 1 1 d .
H33 H 0.2690 -0.1209 0.6105 0.091 Uiso 1 1 calc R
C34 C 0.1894(8) -0.0676(6) 0.7252(6) 0.072(2) Uani 1 1 d .
H34 H 0.1456 -0.1275 0.7636 0.086 Uiso 1 1 calc R
N1 N 0.7014(5) 0.3272(4) 0.7574(4) 0.0444(13) Uani 1 1 d .
H1 H 0.7927 0.3209 0.7320 0.053 Uiso 1 1 calc R
N2 N 0.7251(8) -0.1367(6) 0.7760(6) 0.082(2) Uani 1 1 d .
N21 N 0.2471(5) 0.1905(4) 0.7439(3) 0.0398(12) Uani 1 1 d .
H21 H 0.3248 0.1901 0.7706 0.048 Uiso 1 1 calc R
N22 N 0.0560(8) 0.6611(6) 0.7158(7) 0.079(2) Uani 1 1 d .
O1 O 0.4962(5) 0.2510(4) 0.8009(3) 0.0551(12) Uani 1 1 d .
O2 O 0.6666(5) 0.0322(4) 0.9407(3) 0.0635(13) Uani 1 1 d .
O3 O 0.4798(5) -0.0024(4) 0.8828(3) 0.0566(12) Uani 1 1 d .
H3O H 0.4180 0.0305 0.9146 0.074 Uiso 1 1 calc R
O4 O 0.7279(8) -0.1768(5) 0.8648(5) 0.108(2) Uani 1 1 d .
O5 O 0.7075(9) -0.1854(5) 0.7225(5) 0.127(3) Uani 1 1 d .
O21 O 0.0113(4) 0.2784(4) 0.6996(3) 0.0510(11) Uani 1 1 d .
O22 O 0.1428(5) 0.4827(4) 0.5601(3) 0.0595(13) Uani 1 1 d .
O23 O -0.0978(5) 0.5310(4) 0.6129(3) 0.0623(13) Uani 1 1 d .
H23O H -0.1215 0.5058 0.5748 0.081 Uiso 1 1 calc R
O24 O 0.0358(9) 0.7240(5) 0.7634(6) 0.134(3) Uani 1 1 d .
O25 O 0.0526(8) 0.6908(5) 0.6289(5) 0.108(2) Uani 1 1 d .
Br1 Br 0.47811(10) 0.51347(7) 0.61534(6) 0.0802(3) Uani 1 1 d .
Br2 Br 0.79291(10) 0.28691(9) 0.96599(6) 0.0950(3) Uani 1 1 d .
Br21 Br 0.40639(9) 0.23167(8) 0.53405(6) 0.0805(3) Uani 1 1 d .
Br22 Br 0.07345(9) 0.01214(7) 0.88181(6) 0.0779(3) Uani 1 1 d .

loop_
_atom_site_aniso_label
_atom_site_aniso_U_11
_atom_site_aniso_U_22
_atom_site_aniso_U_33
_atom_site_aniso_U_23
_atom_site_aniso_U_13
_atom_site_aniso_U_12
C1 0.041(4) 0.047(4) 0.032(3) -0.011(3) -0.005(3) -0.010(3)
C2 0.036(3) 0.054(4) 0.030(3) -0.016(3) -0.007(3) -0.014(3)
C3 0.051(4) 0.064(5) 0.037(4) -0.016(4) 0.002(3) -0.026(3)
C4 0.066(5) 0.077(6) 0.037(4) -0.030(4) 0.012(3) -0.023(4)
C5 0.068(5) 0.062(5) 0.049(4) -0.031(4) 0.007(4) -0.014(4)
C6 0.061(4) 0.046(4) 0.042(4) -0.010(4) -0.002(3) -0.017(3)
C7 0.039(3) 0.051(4) 0.031(3) -0.016(3) -0.004(3) -0.011(3)
C8 0.038(4) 0.045(4) 0.044(4) -0.011(3) -0.006(3) -0.009(3)
C10 0.045(4) 0.052(5) 0.048(4) -0.028(4) 0.011(3) -0.017(3)
C11 0.071(5) 0.088(6) 0.061(5) -0.046(5) 0.022(4) -0.040(4)
C12 0.114(7) 0.101(8) 0.062(6) -0.036(6) 0.000(5) -0.048(6)
C13 0.136(8) 0.079(7) 0.088(7) -0.059(6) 0.037(6) -0.056(7)
C14 0.093(6) 0.043(5) 0.083(6) -0.020(5) 0.011(5) -0.016(4)
C15 0.059(4) 0.050(5) 0.050(4) -0.017(4) 0.008(4) -0.019(4)
C21 0.035(4) 0.049(4) 0.033(3) -0.017(3) 0.002(3) -0.013(3)
C22 0.042(3) 0.041(4) 0.035(4) -0.021(3) 0.001(3) -0.010(3)
C23 0.056(4) 0.044(4) 0.047(4) -0.020(4) -0.013(3) -0.007(3)
C32 0.079(5) 0.085(6) 0.058(5) -0.050(5) -0.003(4) 0.000(5)
C24 0.082(5) 0.062(6) 0.053(4) -0.031(5) -0.011(4) -0.016(4)
C25 0.084(5) 0.055(5) 0.069(5) -0.041(5) -0.011(4) -0.016(4)
C26 0.055(4) 0.037(4) 0.060(5) -0.016(4) -0.003(4) -0.010(3)
C31 0.048(4) 0.061(5) 0.052(4) -0.030(4) 0.001(3) -0.003(3)
C27 0.039(3) 0.050(4) 0.033(4) -0.018(4) -0.001(3) -0.011(3)
C28 0.051(4) 0.044(4) 0.049(4) -0.012(4) -0.005(4) -0.010(3)
C30 0.031(3) 0.049(4) 0.045(4) -0.028(3) -0.007(3) -0.001(3)
C35 0.058(4) 0.043(4) 0.050(4) -0.020(4) -0.008(3) -0.011(3)
C33 0.104(6) 0.048(5) 0.091(7) -0.045(5) -0.025(5) 0.000(5)
C34 0.087(6) 0.052(5) 0.088(6) -0.028(5) -0.021(5) -0.017(4)
N1 0.035(3) 0.057(4) 0.049(3) -0.026(3) 0.010(2) -0.021(3)
N2 0.111(6) 0.064(5) 0.075(5) -0.035(5) 0.016(4) -0.023(4)
N21 0.033(3) 0.050(3) 0.045(3) -0.027(3) -0.010(2) -0.003(3)
N22 0.099(5) 0.041(5) 0.099(6) -0.025(5) -0.013(5) -0.015(4)
O1 0.047(3) 0.069(3) 0.065(3) -0.039(3) 0.013(2) -0.025(2)
O2 0.062(3) 0.102(4) 0.034(3) -0.022(3) -0.007(2) -0.030(3)
O3 0.063(3) 0.066(3) 0.044(3) -0.021(2) 0.006(2) -0.022(3)
O4 0.172(6) 0.061(4) 0.065(4) -0.006(3) 0.015(4) -0.015(4)
O5 0.203(7) 0.087(5) 0.115(6) -0.052(5) 0.031(5) -0.073(5)
O21 0.037(2) 0.062(3) 0.068(3) -0.040(3) -0.011(2) -0.004(2)
O22 0.045(3) 0.092(4) 0.042(3) -0.024(3) 0.007(2) -0.019(2)
O23 0.048(3) 0.079(4) 0.052(3) -0.022(3) -0.005(2) 0.000(2)
O24 0.198(7) 0.052(4) 0.180(7) -0.059(5) -0.069(6) -0.012(4)
O25 0.163(6) 0.050(4) 0.083(5) 0.004(4) -0.004(5) -0.019(4)
Br1 0.0905(6) 0.0841(6) 0.0609(5) -0.0152(5) -0.0178(4) -0.0172(5)
Br2 0.0864(6) 0.1325(9) 0.0626(6) -0.0339(6) -0.0185(5) -0.0087(6)
Br21 0.0778(6) 0.1024(7) 0.0596(5) -0.0260(5) 0.0155(4) -0.0311(5)
Br22 0.0955(6) 0.0840(6) 0.0529(5) -0.0164(4) 0.0083(4) -0.0359(5)

loop_
_atom_type_symbol
_atom_type_description
_atom_type_scat_dispersion_real
_atom_type_scat_dispersion_imag
_atom_type_scat_source
C C 0.0033 0.0016 'International Tables Vol C Tables 4.2.6.8 and 6.1.1.4'
H H 0.0000 0.0000 'International Tables Vol C Tables 4.2.6.8 and 6.1.1.4'
N N 0.0061 0.0033 'International Tables Vol C Tables 4.2.6.8 and 6.1.1.4'
O O 0.0106 0.0060 'International Tables Vol C Tables 4.2.6.8 and 6.1.1.4'
Br Br -0.2901 2.4595 'International Tables Vol C Tables 4.2.6.8 and 6.1.1.4'

loop_
_geom_angle_atom_site_label_1
_geom_angle_atom_site_label_2
_geom_angle_atom_site_label_3
_geom_angle
O1 C1 N1 123.1(5)
O1 C1 C2 120.7(5)
N1 C1 C2 116.2(5)
C7 C2 C3 119.1(5)
C7 C2 C1 119.1(5)
C3 C2 C1 121.6(6)
C4 C3 C2 120.8(6)
C4 C3 H3 119.6
C2 C3 H3 119.6
C5 C4 C3 120.2(6)
C5 C4 H4 119.9
C3 C4 H4 119.9
C4 C5 C6 118.3(6)
C4 C5 H5 120.9
C6 C5 H5 120.9
C7 C6 C5 123.0(6)
C7 C6 N2 119.7(6)
C5 C6 N2 117.2(6)
C6 C7 C2 118.5(5)
C6 C7 C8 122.2(6)
C2 C7 C8 119.3(5)
O2 C8 O3 126.7(6)
O2 C8 C7 116.5(5)
O3 C8 C7 116.8(6)
C15 C10 C11 118.1(6)
C15 C10 N1 121.8(6)
C11 C10 N1 120.0(7)
C12 C11 C10 119.8(8)
C12 C11 Br2 119.9(7)
C10 C11 Br2 120.2(6)
C13 C12 C11 120.5(8)
C13 C12 H12 119.8
C11 C12 H12 119.8
C12 C13 C14 121.1(8)
C12 C13 H13 119.4
C14 C13 H13 119.4
C13 C14 C15 118.5(8)
C13 C14 H14 120.7
C15 C14 H14 120.7
C10 C15 C14 121.9(7)
C10 C15 Br1 119.6(5)
C14 C15 Br1 118.5(6)
O21 C21 N21 123.0(5)
O21 C21 C22 120.5(5)
N21 C21 C22 116.5(5)
C27 C22 C23 121.0(5)
C27 C22 C21 118.1(5)
C23 C22 C21 120.8(6)
C24 C23 C22 120.4(6)
C24 C23 H23 119.8
C22 C23 H23 119.8
C33 C32 C31 119.9(6)
C33 C32 H32 120.1
C31 C32 H32 120.1
C25 C24 C23 119.8(7)
C25 C24 H24 120.1
C23 C24 H24 120.1
C24 C25 C26 119.7(6)
C24 C25 H25 120.1
C26 C25 H25 120.1
C25 C26 C27 122.3(6)
C25 C26 N22 118.4(6)
C27 C26 N22 119.2(7)
C30 C31 C32 120.8(6)
C30 C31 Br21 120.0(5)
C32 C31 Br21 119.2(5)
C22 C27 C26 116.8(6)
C22 C27 C28 118.2(5)
C26 C27 C28 124.9(6)
O22 C28 O23 125.8(6)
O22 C28 C27 119.7(6)
O23 C28 C27 114.4(5)
C35 C30 C31 118.0(6)
C35 C30 N21 121.2(5)
C31 C30 N21 120.8(6)
C30 C35 C34 121.7(6)
C30 C35 Br22 120.3(4)
C34 C35 Br22 118.0(5)
C32 C33 C34 120.1(7)
C32 C33 H33 120.0
C34 C33 H33 120.0
C33 C34 C35 119.4(7)
C33 C34 H34 120.3
C35 C34 H34 120.3
C1 N1 C10 122.8(5)
C1 N1 H1 118.6
C10 N1 H1 118.6
O4 N2 O5 124.3(7)
O4 N2 C6 119.3(7)
O5 N2 C6 116.4(7)
C21 N21 C30 120.9(5)
C21 N21 H21 119.6
C30 N21 H21 119.6
O25 N22 O24 124.2(8)
O25 N22 C26 119.5(7)
O24 N22 C26 116.3(8)
C8 O3 H3O 109.5
C28 O23 H23O 109.5

loop_
_geom_bond_atom_site_label_1
_geom_bond_atom_site_label_2
_geom_bond_distance
C1 O1 1.210(6)
C1 N1 1.353(7)
C1 C2 1.495(8)
C2 C7 1.382(8)
C2 C3 1.401(7)
C3 C4 1.376(8)
C3 H3 0.9300
C4 C5 1.374(9)
C4 H4 0.9300
C5 C6 1.377(8)
C5 H5 0.9300
C6 C7 1.375(8)
C6 N2 1.467(9)
C7 C8 1.517(8)
C8 O2 1.233(7)
C8 O3 1.261(6)
C10 C15 1.374(9)
C10 C11 1.399(9)
C10 N1 1.409(7)
C11 C12 1.371(10)
C11 Br2 1.866(9)
C12 C13 1.361(12)
C12 H12 0.9300
C13 C14 1.366(12)
C13 H13 0.9300
C14 C15 1.380(9)
C14 H14 0.9300
C15 Br1 1.896(7)
C21 O21 1.229(7)
C21 N21 1.336(7)
C21 C22 1.505(8)
C22 C27 1.383(8)
C22 C23 1.384(8)
C23 C24 1.374(8)
C23 H23 0.9300
C32 C33 1.372(10)
C32 C31 1.389(9)
C32 H32 0.9300
C24 C25 1.358(10)
C24 H24 0.9300
C25 C26 1.376(9)
C25 H25 0.9300
C26 C27 1.387(8)
C26 N22 1.480(9)
C31 C30 1.385(8)
C31 Br21 1.883(7)
C27 C28 1.499(9)
C28 O22 1.219(7)
C28 O23 1.300(7)
C30 C35 1.377(8)
C30 N21 1.415(7)
C35 C34 1.382(9)
C35 Br22 1.880(6)
C33 C34 1.377(10)
C33 H33 0.9300
C34 H34 0.9300
N1 H1 0.8600
N2 O4 1.198(8)
N2 O5 1.227(8)
N21 H21 0.8600
N22 O25 1.173(8)
N22 O24 1.232(8)
O3 H3O 0.8200
O23 H23O 0.8200

loop_
_geom_torsion_atom_site_label_1
_geom_torsion_atom_site_label_2
_geom_torsion_atom_site_label_3
_geom_torsion_atom_site_label_4
_geom_torsion
O1 C1 C2 C7 -39.0(8)
N1 C1 C2 C7 141.2(6)
O1 C1 C2 C3 135.3(6)
N1 C1 C2 C3 -44.5(8)
C7 C2 C3 C4 0.5(9)
C1 C2 C3 C4 -173.8(6)
C2 C3 C4 C5 2.6(10)
C3 C4 C5 C6 -3.3(10)
C4 C5 C6 C7 1.2(10)
C4 C5 C6 N2 -177.0(7)
C5 C6 C7 C2 1.8(10)
N2 C6 C7 C2 180.0(6)
C5 C6 C7 C8 -176.7(6)
N2 C6 C7 C8 1.5(10)
C3 C2 C7 C6 -2.6(9)
C1 C2 C7 C6 171.8(5)
C3 C2 C7 C8 175.9(5)
C1 C2 C7 C8 -9.6(8)
C6 C7 C8 O2 114.1(7)
C2 C7 C8 O2 -64.3(8)
C6 C7 C8 O3 -67.6(8)
C2 C7 C8 O3 113.9(7)
C15 C10 C11 C12 -3.2(9)
N1 C10 C11 C12 172.7(6)
C15 C10 C11 Br2 174.8(4)
N1 C10 C11 Br2 -9.4(8)
C10 C11 C12 C13 1.0(11)
Br2 C11 C12 C13 -177.0(6)
C11 C12 C13 C14 2.5(13)
C12 C13 C14 C15 -3.5(12)
C11 C10 C15 C14 2.1(9)
N1 C10 C15 C14 -173.7(5)
C11 C10 C15 Br1 -176.3(4)
N1 C10 C15 Br1 7.9(8)
C13 C14 C15 C10 1.2(10)
C13 C14 C15 Br1 179.6(5)
O21 C21 C22 C27 -48.7(7)
N21 C21 C22 C27 131.8(6)
O21 C21 C22 C23 127.9(6)
N21 C21 C22 C23 -51.6(7)
C27 C22 C23 C24 0.7(9)
C21 C22 C23 C24 -175.8(5)
C22 C23 C24 C25 -0.9(10)
C23 C24 C25 C26 -0.4(10)
C24 C25 C26 C27 2.0(10)
C24 C25 C26 N22 -175.2(6)
C33 C32 C31 C30 -1.7(11)
C33 C32 C31 Br21 179.6(6)
C23 C22 C27 C26 0.7(8)
C21 C22 C27 C26 177.4(5)
C23 C22 C27 C28 179.7(5)
C21 C22 C27 C28 -3.7(8)
C25 C26 C27 C22 -2.1(9)
N22 C26 C27 C22 175.0(5)
C25 C26 C27 C28 179.1(6)
N22 C26 C27 C28 -3.8(9)
C22 C27 C28 O22 -69.8(8)
C26 C27 C28 O22 109.0(7)
C22 C27 C28 O23 106.1(6)
C26 C27 C28 O23 -75.0(8)
C32 C31 C30 C35 -1.7(9)
Br21 C31 C30 C35 177.0(5)
C32 C31 C30 N21 179.5(6)
Br21 C31 C30 N21 -1.8(8)
C31 C30 C35 C34 3.7(10)
N21 C30 C35 C34 -177.5(6)
C31 C30 C35 Br22 -175.4(5)
N21 C30 C35 Br22 3.4(8)
C31 C32 C33 C34 3.2(12)
C32 C33 C34 C35 -1.2(12)
C30 C35 C34 C33 -2.3(11)
Br22 C35 C34 C33 176.9(6)
O1 C1 N1 C10 -2.1(9)
C2 C1 N1 C10 177.7(6)
C15 C10 N1 C1 -80.2(8)
C11 C10 N1 C1 104.0(7)
C7 C6 N2 O4 -34.8(11)
C5 C6 N2 O4 143.5(7)
C7 C6 N2 O5 145.0(7)
C5 C6 N2 O5 -36.7(10)
O21 C21 N21 C30 -1.6(9)
C22 C21 N21 C30 177.9(5)
C35 C30 N21 C21 -79.2(8)
C31 C30 N21 C21 99.5(6)
C25 C26 N22 O25 165.1(8)
C27 C26 N22 O25 -12.1(10)
C25 C26 N22 O24 -13.7(10)
C27 C26 N22 O24 169.1(6)
